data_4126168
loop_
_publ_author_name
'Araake, Ryoichi'
'Sakadani, Kazuki'
'Tada, Mizuki'
'Sakai, Yoichi'
'Ohki, Yasuhiro'

_publ_section_title
;
 [Fe4] and [Fe6] Hydride Clusters Supported by Phosphines: Synthesis,
 Characterization, and Application in N2 Reduction.
;
_journal_issue 15
_journal_name_full 'Journal of the American Chemical Society'
_journal_page_first 5596
_journal_page_last 5606
_journal_paper_doi 10.1021/jacs.7b01965
_journal_volume 139
_journal_year 2017
_chemical_formula_moiety 'C36.5 H46 Fe2 P2 S'
_chemical_formula_sum 'C36.5 H46 Fe2 P2 S'
_chemical_formula_weight 690.47
_space_group_crystal_system triclinic
_space_group_IT_number 2
_space_group_name_Hall '-P 1'
_space_group_name_H-M_alt 'P -1'
_symmetry_space_group_name_Hall '-P 1'
_symmetry_space_group_name_H-M 'P -1'
_atom_sites_solution_hydrogens geom
_atom_sites_solution_primary direct
_atom_sites_solution_secondary difmap
_cell_angle_alpha 68.049(4)
_cell_angle_beta 80.992(5)
_cell_angle_gamma 84.412(6)
_cell_formula_units_Z 2
_cell_length_a 11.6275(11)
_cell_length_b 12.8701(10)
_cell_length_c 13.8878(10)
_cell_measurement_reflns_used 6945
_cell_measurement_temperature 173
_cell_measurement_theta_max 27.50
_cell_measurement_theta_min 3.00
_cell_volume 1902.1(3)
_computing_cell_refinement 'CrystalClear-SM Expert 2.1 b29'
_computing_data_collection 'CrystalClear-SM Expert 2.1 b29 (Rigaku, 2013)'
_computing_data_reduction 'CrystalClear-SM Expert 2.1 b29'
_computing_molecular_graphics 'CrystalStructure 4.2'
_computing_publication_material 'CrystalStructure 4.2 (Rigaku, 2015)'
_computing_structure_refinement 'SHELXL97 (Sheldrick, 2008)'
_computing_structure_solution SIR97
_diffrn_ambient_temperature 173
_diffrn_detector_area_resol_mean 5.814
_diffrn_measured_fraction_theta_full 0.995
_diffrn_measured_fraction_theta_max 0.995
_diffrn_measurement_device_type 'Rigaku XtaLAB P200'
_diffrn_measurement_method \w
_diffrn_radiation_type 'Mo K\a'
_diffrn_radiation_wavelength 0.71075
_diffrn_reflns_av_R_equivalents 0.0524
_diffrn_reflns_Laue_measured_fraction_full 0.000
_diffrn_reflns_Laue_measured_fraction_max 0.000
_diffrn_reflns_limit_h_max 15
_diffrn_reflns_limit_h_min -15
_diffrn_reflns_limit_k_max 16
_diffrn_reflns_limit_k_min -16
_diffrn_reflns_limit_l_max 18
_diffrn_reflns_limit_l_min -18
_diffrn_reflns_number 63283
_diffrn_reflns_point_group_measured_fraction_full 0.000
_diffrn_reflns_point_group_measured_fraction_max 0.000
_diffrn_reflns_theta_full 27.500
_diffrn_reflns_theta_max 27.500
_diffrn_reflns_theta_min 3.020
_diffrn_standards_number 0
_exptl_absorpt_coefficient_mu 0.922
_exptl_absorpt_correction_T_max 0.832
_exptl_absorpt_correction_T_min 0.674
_exptl_absorpt_correction_type multi-scan
_exptl_absorpt_process_details 'REQAB (Rigaku, 1998)'
_exptl_crystal_colour colorless
_exptl_crystal_density_diffrn 1.205
_exptl_crystal_density_method 'not measured'
_exptl_crystal_description prism
_exptl_crystal_F_000 726.00
_exptl_crystal_size_max 0.200
_exptl_crystal_size_mid 0.200
_exptl_crystal_size_min 0.200
_refine_diff_density_max 1.24
_refine_diff_density_min -0.81
_refine_ls_extinction_method none
_refine_ls_goodness_of_fit_ref 1.100
_refine_ls_hydrogen_treatment mixed
_refine_ls_number_parameters 364
_refine_ls_number_reflns 8699
_refine_ls_number_restraints 0
_refine_ls_R_factor_all 0.0449
_refine_ls_R_factor_gt 0.0410
_refine_ls_shift/su_max 0.001
_refine_ls_structure_factor_coef Fsqd
_refine_ls_weighting_details 'w = 1/[\s^2^(Fo^2^)+(0.0883P)^2^+0.5646P] where P=(Fo^2^+2Fc^2^)/3'
_refine_ls_weighting_scheme calc
_refine_ls_wR_factor_gt 0.1318
_refine_ls_wR_factor_ref 0.1350
_reflns_number_gt 7629
_reflns_number_total 8699
_reflns_threshold_expression F^2^>2.0\s(F^2^)
_cod_data_source_file ja7b01965_si_002.cif
_cod_data_source_block araake85
_cod_database_code 4126168

loop_
_space_group_symop_id
_space_group_symop_operation_xyz
1 +X,+Y,+Z
2 -X,-Y,-Z

loop_
_atom_site_label
_atom_site_type_symbol
_atom_site_fract_x
_atom_site_fract_y
_atom_site_fract_z
_atom_site_U_iso_or_equiv
_atom_site_adp_type
_atom_site_occupancy
_atom_site_symmetry_multiplicity
_atom_site_calc_flag
_atom_site_refinement_flags
Fe1 Fe -0.09355(2) 0.44799(2) 0.50371(2) 0.01971(9) Uani 1 1 d .
Fe2 Fe 0.10582(2) 0.35815(2) 0.49386(2) 0.02291(10) Uani 1 1 d .
S1 S 0.20961(5) 0.31165(5) 0.35929(4) 0.03004(14) Uani 1 1 d .
P1 P -0.15764(5) 0.41026(5) 0.38276(5) 0.02725(13) Uani 1 1 d .
P2 P -0.23440(5) 0.37763(5) 0.62796(4) 0.02540(13) Uani 1 1 d .
C1 C -0.3134(2) 0.4335(3) 0.3706(2) 0.0427(6) Uani 1 1 d .
H1A H -0.3299 0.4110 0.3143 0.051 Uiso 1 1 calc R
H1B H -0.3352 0.5131 0.3543 0.051 Uiso 1 1 calc R
H1C H -0.3583 0.3888 0.4367 0.051 Uiso 1 1 calc R
C2 C -0.0955(2) 0.4999(2) 0.25293(19) 0.0408(6) Uani 1 1 d .
H2A H -0.1361 0.4903 0.2002 0.049 Uiso 1 1 calc R
H2B H -0.0126 0.4793 0.2411 0.049 Uiso 1 1 calc R
H2C H -0.1044 0.5783 0.2475 0.049 Uiso 1 1 calc R
C3 C -0.1307(3) 0.2719(2) 0.3735(2) 0.0426(6) Uani 1 1 d .
H3A H -0.0466 0.2544 0.3663 0.051 Uiso 1 1 calc R
H3B H -0.1624 0.2716 0.3123 0.051 Uiso 1 1 calc R
H3C H -0.1685 0.2154 0.4369 0.051 Uiso 1 1 calc R
C4 C -0.3775(2) 0.4514(2) 0.6253(2) 0.0360(5) Uani 1 1 d .
H4A H -0.4084 0.4599 0.5609 0.043 Uiso 1 1 calc R
H4B H -0.3697 0.5257 0.6274 0.043 Uiso 1 1 calc R
H4C H -0.4310 0.4083 0.6861 0.043 Uiso 1 1 calc R
C5 C -0.2759(2) 0.2347(2) 0.6548(2) 0.0414(6) Uani 1 1 d .
H5A H -0.3437 0.2161 0.7089 0.050 Uiso 1 1 calc R
H5B H -0.2106 0.1818 0.6792 0.050 Uiso 1 1 calc R
H5C H -0.2954 0.2296 0.5906 0.050 Uiso 1 1 calc R
C6 C -0.2026(2) 0.3637(2) 0.75659(19) 0.0375(5) Uani 1 1 d .
H6A H -0.2647 0.3235 0.8102 0.045 Uiso 1 1 calc R
H6B H -0.1977 0.4383 0.7588 0.045 Uiso 1 1 calc R
H6C H -0.1281 0.3217 0.7700 0.045 Uiso 1 1 calc R
C7 C 0.27519(17) 0.17623(16) 0.40729(16) 0.0224(4) Uani 1 1 d .
C8 C 0.26517(18) 0.10987(17) 0.51559(16) 0.0226(4) Uani 1 1 d .
C9 C 0.3143(2) 0.00154(18) 0.54839(17) 0.0292(4) Uani 1 1 d .
H9 H 0.3069 -0.0427 0.6210 0.035 Uiso 1 1 calc R
C10 C 0.3740(2) -0.04354(19) 0.47711(18) 0.0332(5) Uani 1 1 d .
H10 H 0.4058 -0.1183 0.5004 0.040 Uiso 1 1 calc R
C11 C 0.3862(2) 0.02236(18) 0.37165(18) 0.0305(5) Uani 1 1 d .
H11 H 0.4276 -0.0076 0.3226 0.037 Uiso 1 1 calc R
C12 C 0.33925(18) 0.13147(17) 0.33591(16) 0.0239(4) Uani 1 1 d .
C13 C 0.20241(18) 0.14747(17) 0.60028(16) 0.0230(4) Uani 1 1 d .
C14 C 0.09032(19) 0.10842(18) 0.64657(16) 0.0262(4) Uani 1 1 d .
C15 C 0.0427(2) 0.1193(2) 0.74076(17) 0.0305(5) Uani 1 1 d .
H15 H -0.0324 0.0919 0.7720 0.037 Uiso 1 1 calc R
C16 C 0.1020(2) 0.16924(19) 0.79031(17) 0.0303(5) Uani 1 1 d .
C17 C 0.2103(2) 0.2117(2) 0.74163(18) 0.0309(5) Uani 1 1 d .
H17 H 0.2504 0.2487 0.7734 0.037 Uiso 1 1 calc R
C18 C 0.26203(19) 0.20190(18) 0.64741(17) 0.0268(4) Uani 1 1 d .
C19 C 0.0259(2) 0.0507(2) 0.5961(2) 0.0361(5) Uani 1 1 d .
H19A H 0.0418 0.0866 0.5197 0.043 Uiso 1 1 calc R
H19B H -0.0580 0.0565 0.6182 0.043 Uiso 1 1 calc R
H19C H 0.0520 -0.0285 0.6174 0.043 Uiso 1 1 calc R
C20 C 0.0520(3) 0.1733(2) 0.89616(19) 0.0426(6) Uani 1 1 d .
H20A H 0.0428 0.2514 0.8915 0.051 Uiso 1 1 calc R
H20B H 0.1049 0.1318 0.9475 0.051 Uiso 1 1 calc R
H20C H -0.0241 0.1391 0.9182 0.051 Uiso 1 1 calc R
C21 C 0.3834(2) 0.2420(2) 0.6019(2) 0.0359(5) Uani 1 1 d .
H21A H 0.3888 0.2747 0.5254 0.043 Uiso 1 1 calc R
H21B H 0.4399 0.1785 0.6224 0.043 Uiso 1 1 calc R
H21C H 0.4003 0.2988 0.6284 0.043 Uiso 1 1 calc R
C22 C 0.35973(18) 0.19952(17) 0.22055(16) 0.0239(4) Uani 1 1 d .
C23 C 0.45311(19) 0.27133(18) 0.18075(18) 0.0285(4) Uani 1 1 d .
C24 C 0.4750(2) 0.3298(2) 0.07277(19) 0.0354(5) Uani 1 1 d .
H24 H 0.5384 0.3784 0.0457 0.042 Uiso 1 1 calc R
C25 C 0.4070(2) 0.3186(2) 0.00469(19) 0.0379(5) Uani 1 1 d .
C26 C 0.3151(2) 0.2470(2) 0.04533(19) 0.0369(5) Uani 1 1 d .
H26 H 0.2681 0.2382 -0.0010 0.044 Uiso 1 1 calc R
C27 C 0.2900(2) 0.1878(2) 0.15248(18) 0.0309(5) Uani 1 1 d .
C28 C 0.1881(3) 0.1118(3) 0.1941(2) 0.0483(7) Uani 1 1 d .
H28A H 0.1512 0.1114 0.1355 0.058 Uiso 1 1 calc R
H28B H 0.1312 0.1393 0.2401 0.058 Uiso 1 1 calc R
H28C H 0.2157 0.0355 0.2338 0.058 Uiso 1 1 calc R
C29 C 0.5297(2) 0.2851(2) 0.2526(2) 0.0427(6) Uani 1 1 d .
H29A H 0.4853 0.3249 0.2953 0.051 Uiso 1 1 calc R
H29B H 0.5972 0.3282 0.2110 0.051 Uiso 1 1 calc R
H29C H 0.5565 0.2111 0.2985 0.051 Uiso 1 1 calc R
C30 C 0.4317(3) 0.3814(3) -0.1122(2) 0.0607(9) Uani 1 1 d .
H30A H 0.5101 0.3596 -0.1379 0.073 Uiso 1 1 calc R
H30B H 0.4268 0.4622 -0.1269 0.073 Uiso 1 1 calc R
H30C H 0.3743 0.3630 -0.1474 0.073 Uiso 1 1 calc R
C31 C 0.0328(6) 0.3895(7) 0.0644(6) 0.0947(19) Uiso 0.75 1 d P
C32 C 0.1541(7) 0.5216(7) 0.0270(6) 0.102(2) Uiso 0.75 1 d P
C33 C 0.1514(7) 0.6071(7) -0.0155(6) 0.0658(18) Uiso 0.50 1 d P
C34 C 0.0701(10) 0.6692(10) -0.0677(9) 0.099(3) Uiso 0.50 1 d P
C35 C 0.4530(7) -0.0264(7) 0.0012(7) 0.141(3) Uiso 1 1 d .
C36 C 0.3987(9) -0.0221(9) -0.0869(9) 0.128(3) Uiso 0.70 1 d P
C37 C 0.2963(8) -0.0864(8) -0.0797(7) 0.163(3) Uiso 1 1 d .
C38 C 0.0522(7) 0.4720(7) 0.0254(6) 0.133(2) Uiso 1 1 d .
C39 C 0.360(2) -0.074(2) 0.001(2) 0.121(7) Uiso 0.30 1 d P
H1 H -0.035(2) 0.329(2) 0.550(2) 0.036(7) Uiso 1 1 d .
H2 H -0.171(3) 0.559(2) 0.456(2) 0.041(8) Uiso 1 1 d .
H3 H -0.025(3) 0.497(3) 0.571(3) 0.065(10) Uiso 1 1 d .

loop_
_atom_site_aniso_label
_atom_site_aniso_U_11
_atom_site_aniso_U_22
_atom_site_aniso_U_33
_atom_site_aniso_U_23
_atom_site_aniso_U_13
_atom_site_aniso_U_12
Fe1 0.01889(15) 0.02139(16) 0.02096(16) -0.01085(12) -0.00136(11) 0.00012(11)
Fe2 0.02215(16) 0.02270(16) 0.02614(17) -0.01316(12) -0.00112(12) 0.00265(11)
S1 0.0393(3) 0.0243(3) 0.0230(3) -0.0088(2) 0.0001(2) 0.0094(2)
P1 0.0277(3) 0.0319(3) 0.0281(3) -0.0172(2) -0.0048(2) -0.0019(2)
P2 0.0220(3) 0.0281(3) 0.0258(3) -0.0105(2) 0.0007(2) -0.0029(2)
C1 0.0338(13) 0.0621(17) 0.0412(14) -0.0261(13) -0.0125(11) -0.0018(12)
C2 0.0501(15) 0.0518(15) 0.0254(11) -0.0197(11) -0.0008(10) -0.0083(12)
C3 0.0511(15) 0.0402(14) 0.0494(15) -0.0303(12) -0.0091(12) -0.0012(11)
C4 0.0236(10) 0.0477(14) 0.0350(12) -0.0165(11) 0.0035(9) 0.0003(9)
C5 0.0419(14) 0.0353(13) 0.0457(15) -0.0146(11) 0.0045(11) -0.0129(11)
C6 0.0382(13) 0.0449(14) 0.0265(11) -0.0101(10) -0.0011(9) -0.0053(11)
C7 0.0238(9) 0.0206(9) 0.0236(10) -0.0094(8) -0.0020(7) -0.0002(7)
C8 0.0252(9) 0.0228(9) 0.0210(9) -0.0103(8) -0.0005(7) -0.0009(7)
C9 0.0357(11) 0.0241(10) 0.0248(10) -0.0075(8) -0.0003(9) 0.0019(9)
C10 0.0429(13) 0.0224(10) 0.0305(11) -0.0088(9) 0.0003(10) 0.0057(9)
C11 0.0375(12) 0.0259(11) 0.0288(11) -0.0143(9) 0.0018(9) 0.0034(9)
C12 0.0267(10) 0.0220(9) 0.0231(10) -0.0096(8) -0.0003(8) -0.0007(8)
C13 0.0265(10) 0.0221(9) 0.0198(9) -0.0086(8) -0.0011(7) 0.0015(7)
C14 0.0286(10) 0.0271(10) 0.0230(10) -0.0100(8) -0.0010(8) -0.0019(8)
C15 0.0309(11) 0.0344(12) 0.0247(10) -0.0116(9) 0.0029(8) -0.0019(9)
C16 0.0369(12) 0.0326(11) 0.0211(10) -0.0116(9) -0.0030(9) 0.0058(9)
C17 0.0360(12) 0.0343(12) 0.0285(11) -0.0182(9) -0.0067(9) 0.0017(9)
C18 0.0275(10) 0.0258(10) 0.0286(11) -0.0127(8) -0.0032(8) 0.0021(8)
C19 0.0334(12) 0.0450(14) 0.0364(13) -0.0226(11) 0.0024(10) -0.0105(10)
C20 0.0532(15) 0.0521(16) 0.0235(11) -0.0183(11) 0.0001(10) 0.0031(12)
C21 0.0290(11) 0.0404(13) 0.0455(14) -0.0247(11) -0.0012(10) -0.0042(10)
C22 0.0275(10) 0.0228(9) 0.0209(9) -0.0102(8) 0.0023(8) 0.0006(8)
C23 0.0303(11) 0.0265(10) 0.0277(11) -0.0099(9) -0.0003(8) -0.0023(8)
C24 0.0358(12) 0.0341(12) 0.0304(12) -0.0074(10) 0.0050(9) -0.0068(10)
C25 0.0447(14) 0.0391(13) 0.0235(11) -0.0075(10) 0.0028(10) -0.0003(11)
C26 0.0439(13) 0.0432(13) 0.0258(11) -0.0141(10) -0.0069(10) -0.0025(11)
C27 0.0330(11) 0.0329(11) 0.0283(11) -0.0133(9) -0.0009(9) -0.0044(9)
C28 0.0472(15) 0.0587(17) 0.0392(14) -0.0131(13) -0.0055(12) -0.0230(13)
C29 0.0426(14) 0.0446(14) 0.0413(14) -0.0124(12) -0.0067(11) -0.0153(11)
C30 0.079(2) 0.064(2) 0.0268(13) -0.0033(13) 0.0030(14) -0.0153(17)

loop_
_atom_type_symbol
_atom_type_description
_atom_type_scat_dispersion_real
_atom_type_scat_dispersion_imag
_atom_type_scat_source
Fe Fe 0.3463 0.8444
;
International Tables for Crystallography
(Vol. C, Tables 4.2.6.8 and 6.1.1.4)
;
P P 0.1023 0.0942
;
International Tables for Crystallography
(Vol. C, Tables 4.2.6.8 and 6.1.1.4)
;
C C 0.0033 0.0016
;
International Tables for Crystallography
(Vol. C, Tables 4.2.6.8 and 6.1.1.4)
;
S S 0.1246 0.1234
;
International Tables for Crystallography
(Vol. C, Tables 4.2.6.8 and 6.1.1.4)
;
H H 0.0000 0.0000
;
International Tables for Crystallography
(Vol. C, Table 6.1.1.4)
;

loop_
_geom_angle_atom_site_label_1
_geom_angle_atom_site_label_2
_geom_angle_atom_site_label_3
_geom_angle
_geom_angle_site_symmetry_1
_geom_angle_site_symmetry_3
P1 Fe1 P2 97.46(2) . .
P1 Fe1 Fe2 98.57(2) . .
P2 Fe1 Fe2 124.18(2) . .
P1 Fe1 Fe2 122.13(2) . 2_566
P2 Fe1 Fe2 98.51(2) . 2_566
Fe2 Fe1 Fe2 116.362(14) . 2_566
P1 Fe1 Fe1 130.23(2) . 2_566
P2 Fe1 Fe1 132.28(2) . 2_566
Fe2 Fe1 Fe1 58.226(13) . 2_566
Fe2 Fe1 Fe1 58.136(13) 2_566 2_566
P1 Fe1 H1 92.7(10) . .
P2 Fe1 H1 83.4(10) . .
Fe2 Fe1 H1 42.8(10) . .
Fe2 Fe1 H1 144.2(10) 2_566 .
Fe1 Fe1 H1 94.2(10) 2_566 .
P1 Fe1 H2 80.5(11) . .
P2 Fe1 H2 90.6(11) . .
Fe2 Fe1 H2 144.8(11) . .
Fe2 Fe1 H2 44.3(11) 2_566 .
Fe1 Fe1 H2 95.4(11) 2_566 .
H1 Fe1 H2 170.3(14) . .
P1 Fe1 H3 166.1(13) . .
P2 Fe1 H3 95.8(13) . .
Fe2 Fe1 H3 77.1(13) . .
Fe2 Fe1 H3 51.4(12) 2_566 .
Fe1 Fe1 H3 36.5(13) 2_566 .
H1 Fe1 H3 92.8(16) . .
H2 Fe1 H3 95.4(16) . .
S1 Fe2 Fe1 128.93(2) . .
S1 Fe2 Fe1 122.98(2) . 2_566
Fe1 Fe2 Fe1 63.638(14) . 2_566
S1 Fe2 H1 128.1(9) . .
Fe1 Fe2 H1 38.0(9) . .
Fe1 Fe2 H1 95.2(9) 2_566 .
C7 S1 Fe2 110.82(7) . .
C2 P1 C3 101.17(13) . .
C2 P1 C1 100.79(13) . .
C3 P1 C1 100.85(13) . .
C2 P1 Fe1 111.42(9) . .
C3 P1 Fe1 121.00(10) . .
C1 P1 Fe1 118.52(9) . .
C6 P2 C4 100.71(12) . .
C6 P2 C5 100.49(13) . .
C4 P2 C5 101.02(13) . .
C6 P2 Fe1 113.18(8) . .
C4 P2 Fe1 119.87(8) . .
C5 P2 Fe1 118.43(9) . .
P1 C1 H1A 109.5 . .
P1 C1 H1B 109.5 . .
H1A C1 H1B 109.5 . .
P1 C1 H1C 109.5 . .
H1A C1 H1C 109.5 . .
H1B C1 H1C 109.5 . .
P1 C2 H2A 109.5 . .
P1 C2 H2B 109.5 . .
H2A C2 H2B 109.5 . .
P1 C2 H2C 109.5 . .
H2A C2 H2C 109.5 . .
H2B C2 H2C 109.5 . .
P1 C3 H3A 109.5 . .
P1 C3 H3B 109.5 . .
H3A C3 H3B 109.5 . .
P1 C3 H3C 109.5 . .
H3A C3 H3C 109.5 . .
H3B C3 H3C 109.5 . .
P2 C4 H4A 109.5 . .
P2 C4 H4B 109.5 . .
H4A C4 H4B 109.5 . .
P2 C4 H4C 109.5 . .
H4A C4 H4C 109.5 . .
H4B C4 H4C 109.5 . .
P2 C5 H5A 109.5 . .
P2 C5 H5B 109.5 . .
H5A C5 H5B 109.5 . .
P2 C5 H5C 109.5 . .
H5A C5 H5C 109.5 . .
H5B C5 H5C 109.5 . .
P2 C6 H6A 109.5 . .
P2 C6 H6B 109.5 . .
H6A C6 H6B 109.5 . .
P2 C6 H6C 109.5 . .
H6A C6 H6C 109.5 . .
H6B C6 H6C 109.5 . .
C12 C7 C8 118.59(18) . .
C12 C7 S1 119.08(16) . .
C8 C7 S1 122.33(15) . .
C9 C8 C7 119.68(19) . .
C9 C8 C13 115.89(18) . .
C7 C8 C13 124.43(18) . .
C8 C9 C10 121.4(2) . .
C8 C9 H9 119.3 . .
C10 C9 H9 119.3 . .
C11 C10 C9 118.8(2) . .
C11 C10 H10 120.6 . .
C9 C10 H10 120.6 . .
C10 C11 C12 121.4(2) . .
C10 C11 H11 119.3 . .
C12 C11 H11 119.3 . .
C11 C12 C7 120.00(19) . .
C11 C12 C22 118.45(18) . .
C7 C12 C22 121.55(18) . .
C18 C13 C14 119.47(19) . .
C18 C13 C8 120.41(18) . .
C14 C13 C8 118.92(18) . .
C15 C14 C13 119.6(2) . .
C15 C14 C19 120.7(2) . .
C13 C14 C19 119.66(19) . .
C16 C15 C14 121.7(2) . .
C16 C15 H15 119.1 . .
C14 C15 H15 119.1 . .
C15 C16 C17 118.2(2) . .
C15 C16 C20 120.8(2) . .
C17 C16 C20 121.0(2) . .
C16 C17 C18 122.1(2) . .
C16 C17 H17 119.0 . .
C18 C17 H17 119.0 . .
C17 C18 C13 118.9(2) . .
C17 C18 C21 119.9(2) . .
C13 C18 C21 121.0(2) . .
C14 C19 H19A 109.5 . .
C14 C19 H19B 109.5 . .
H19A C19 H19B 109.5 . .
C14 C19 H19C 109.5 . .
H19A C19 H19C 109.5 . .
H19B C19 H19C 109.5 . .
C16 C20 H20A 109.5 . .
C16 C20 H20B 109.5 . .
H20A C20 H20B 109.5 . .
C16 C20 H20C 109.5 . .
H20A C20 H20C 109.5 . .
H20B C20 H20C 109.5 . .
C18 C21 H21A 109.5 . .
C18 C21 H21B 109.5 . .
H21A C21 H21B 109.5 . .
C18 C21 H21C 109.5 . .
H21A C21 H21C 109.5 . .
H21B C21 H21C 109.5 . .
C27 C22 C23 119.8(2) . .
C27 C22 C12 120.52(19) . .
C23 C22 C12 119.57(19) . .
C24 C23 C22 119.1(2) . .
C24 C23 C29 120.1(2) . .
C22 C23 C29 120.8(2) . .
C25 C24 C23 121.6(2) . .
C25 C24 H24 119.2 . .
C23 C24 H24 119.2 . .
C24 C25 C26 118.6(2) . .
C24 C25 C30 121.3(3) . .
C26 C25 C30 120.1(3) . .
C25 C26 C27 121.6(2) . .
C25 C26 H26 119.2 . .
C27 C26 H26 119.2 . .
C26 C27 C22 119.3(2) . .
C26 C27 C28 120.1(2) . .
C22 C27 C28 120.6(2) . .
C27 C28 H28A 109.5 . .
C27 C28 H28B 109.5 . .
H28A C28 H28B 109.5 . .
C27 C28 H28C 109.5 . .
H28A C28 H28C 109.5 . .
H28B C28 H28C 109.5 . .
C23 C29 H29A 109.5 . .
C23 C29 H29B 109.5 . .
H29A C29 H29B 109.5 . .
C23 C29 H29C 109.5 . .
H29A C29 H29C 109.5 . .
H29B C29 H29C 109.5 . .
C25 C30 H30A 109.5 . .
C25 C30 H30B 109.5 . .
H30A C30 H30B 109.5 . .
C25 C30 H30C 109.5 . .
H30A C30 H30C 109.5 . .
H30B C30 H30C 109.5 . .
C38 C31 C34 130.0(9) . 2_565
C38 C31 C38 45.0(7) . 2_565
C34 C31 C38 85.1(6) 2_565 2_565
C33 C32 C38 111.5(9) . .
C32 C33 C34 129.1(10) . .
C32 C33 C38 40.1(6) . .
C34 C33 C38 89.0(7) . .
C33 C34 C31 115.5(10) . 2_565
C39 C35 C35 177.7(17) . 2_655
C39 C35 C36 51.0(11) . .
C35 C35 C36 127.3(11) 2_655 .
C39 C36 C35 57.9(13) . .
C39 C36 C37 67.2(13) . .
C35 C36 C37 125.0(9) . .
C36 C37 C39 46.9(10) . .
C31 C38 C32 126.1(8) . .
C31 C38 C38 105.8(10) . 2_565
C32 C38 C38 127.9(10) . 2_565
C31 C38 C31 135.0(7) . 2_565
C32 C38 C31 98.8(7) . 2_565
C38 C38 C31 29.2(5) 2_565 2_565
C31 C38 C33 154.4(8) . .
C32 C38 C33 28.4(4) . .
C38 C38 C33 99.6(8) 2_565 .
C31 C38 C33 70.5(5) 2_565 .
C36 C39 C35 71.0(15) . .
C36 C39 C37 66.0(13) . .
C35 C39 C37 137(2) . .

loop_
_geom_bond_atom_site_label_1
_geom_bond_atom_site_label_2
_geom_bond_distance
_geom_bond_site_symmetry_2
Fe1 P1 2.1644(6) .
Fe1 P2 2.1714(6) .
Fe1 Fe2 2.4953(4) .
Fe1 Fe2 2.4978(4) 2_566
Fe1 Fe1 2.6326(6) 2_566
Fe1 H1 1.56(3) .
Fe1 H2 1.58(3) .
Fe1 H3 1.64(4) .
Fe2 S1 2.3014(6) .
Fe2 Fe1 2.4978(4) 2_566
Fe2 H1 1.72(3) .
S1 C7 1.759(2) .
P1 C2 1.817(3) .
P1 C3 1.827(3) .
P1 C1 1.830(3) .
P2 C6 1.821(3) .
P2 C4 1.832(2) .
P2 C5 1.833(3) .
C1 H1A 0.9800 .
C1 H1B 0.9800 .
C1 H1C 0.9800 .
C2 H2A 0.9800 .
C2 H2B 0.9800 .
C2 H2C 0.9800 .
C3 H3A 0.9800 .
C3 H3B 0.9800 .
C3 H3C 0.9800 .
C4 H4A 0.9800 .
C4 H4B 0.9800 .
C4 H4C 0.9800 .
C5 H5A 0.9800 .
C5 H5B 0.9800 .
C5 H5C 0.9800 .
C6 H6A 0.9800 .
C6 H6B 0.9800 .
C6 H6C 0.9800 .
C7 C12 1.408(3) .
C7 C8 1.417(3) .
C8 C9 1.389(3) .
C8 C13 1.496(3) .
C9 C10 1.391(3) .
C9 H9 0.9500 .
C10 C11 1.383(3) .
C10 H10 0.9500 .
C11 C12 1.390(3) .
C11 H11 0.9500 .
C12 C22 1.504(3) .
C13 C18 1.407(3) .
C13 C14 1.410(3) .
C14 C15 1.390(3) .
C14 C19 1.505(3) .
C15 C16 1.388(3) .
C15 H15 0.9500 .
C16 C17 1.390(3) .
C16 C20 1.512(3) .
C17 C18 1.397(3) .
C17 H17 0.9500 .
C18 C21 1.509(3) .
C19 H19A 0.9800 .
C19 H19B 0.9800 .
C19 H19C 0.9800 .
C20 H20A 0.9800 .
C20 H20B 0.9800 .
C20 H20C 0.9800 .
C21 H21A 0.9800 .
C21 H21B 0.9800 .
C21 H21C 0.9800 .
C22 C27 1.395(3) .
C22 C23 1.401(3) .
C23 C24 1.398(3) .
C23 C29 1.504(3) .
C24 C25 1.378(4) .
C24 H24 0.9500 .
C25 C26 1.386(4) .
C25 C30 1.513(4) .
C26 C27 1.393(3) .
C26 H26 0.9500 .
C27 C28 1.511(3) .
C28 H28A 0.9800 .
C28 H28B 0.9800 .
C28 H28C 0.9800 .
C29 H29A 0.9800 .
C29 H29B 0.9800 .
C29 H29C 0.9800 .
C30 H30A 0.9800 .
C30 H30B 0.9800 .
C30 H30C 0.9800 .
C31 C38 1.024(9) .
C31 C34 1.463(13) 2_565
C31 C38 2.023(12) 2_565
C32 C33 1.036(10) .
C32 C38 1.406(10) .
C33 C34 1.301(13) .
C33 C38 2.030(12) .
C34 C31 1.463(13) 2_565
C35 C39 1.29(2) .
C35 C35 1.331(15) 2_655
C35 C36 1.443(12) .
C36 C39 1.19(2) .
C36 C37 1.485(13) .
C37 C39 1.50(2) .
C38 C38 1.487(14) 2_565
C38 C31 2.023(12) 2_565

loop_
_geom_torsion_atom_site_label_1
_geom_torsion_atom_site_label_2
_geom_torsion_atom_site_label_3
_geom_torsion_atom_site_label_4
_geom_torsion
_geom_torsion_site_symmetry_1
_geom_torsion_site_symmetry_4
P1 Fe1 Fe2 S1 20.08(3) . .
P2 Fe1 Fe2 S1 125.21(3) . .
Fe2 Fe1 Fe2 S1 -112.38(3) 2_566 .
Fe1 Fe1 Fe2 S1 -112.38(3) 2_566 .
P1 Fe1 Fe2 Fe1 132.45(2) . 2_566
P2 Fe1 Fe2 Fe1 -122.41(3) . 2_566
Fe2 Fe1 Fe2 Fe1 0.0 2_566 2_566
Fe1 Fe2 S1 C7 -135.03(7) . .
Fe1 Fe2 S1 C7 143.96(7) 2_566 .
P2 Fe1 P1 C2 158.42(10) . .
Fe2 Fe1 P1 C2 -75.23(10) . .
Fe2 Fe1 P1 C2 53.44(11) 2_566 .
Fe1 Fe1 P1 C2 -19.98(11) 2_566 .
P2 Fe1 P1 C3 -83.00(12) . .
Fe2 Fe1 P1 C3 43.35(12) . .
Fe2 Fe1 P1 C3 172.03(11) 2_566 .
Fe1 Fe1 P1 C3 98.60(12) 2_566 .
P2 Fe1 P1 C1 42.19(12) . .
Fe2 Fe1 P1 C1 168.54(11) . .
Fe2 Fe1 P1 C1 -62.79(12) 2_566 .
Fe1 Fe1 P1 C1 -136.21(12) 2_566 .
P1 Fe1 P2 C6 167.71(10) . .
Fe2 Fe1 P2 C6 62.01(10) . .
Fe2 Fe1 P2 C6 -68.10(10) 2_566 .
Fe1 Fe1 P2 C6 -13.93(11) 2_566 .
P1 Fe1 P2 C4 -73.66(10) . .
Fe2 Fe1 P2 C4 -179.36(10) . .
Fe2 Fe1 P2 C4 50.53(10) 2_566 .
Fe1 Fe1 P2 C4 104.69(10) 2_566 .
P1 Fe1 P2 C5 50.51(11) . .
Fe2 Fe1 P2 C5 -55.19(11) . .
Fe2 Fe1 P2 C5 174.70(11) 2_566 .
Fe1 Fe1 P2 C5 -131.13(11) 2_566 .
Fe2 S1 C7 C12 177.81(14) . .
Fe2 S1 C7 C8 -1.69(19) . .
C12 C7 C8 C9 -2.5(3) . .
S1 C7 C8 C9 176.97(17) . .
C12 C7 C8 C13 178.46(19) . .
S1 C7 C8 C13 -2.0(3) . .
C7 C8 C9 C10 0.3(3) . .
C13 C8 C9 C10 179.4(2) . .
C8 C9 C10 C11 1.3(4) . .
C9 C10 C11 C12 -0.7(4) . .
C10 C11 C12 C7 -1.6(4) . .
C10 C11 C12 C22 177.8(2) . .
C8 C7 C12 C11 3.1(3) . .
S1 C7 C12 C11 -176.39(17) . .
C8 C7 C12 C22 -176.23(19) . .
S1 C7 C12 C22 4.2(3) . .
C9 C8 C13 C18 90.8(2) . .
C7 C8 C13 C18 -90.2(3) . .
C9 C8 C13 C14 -76.7(3) . .
C7 C8 C13 C14 102.4(2) . .
C18 C13 C14 C15 -3.1(3) . .
C8 C13 C14 C15 164.40(19) . .
C18 C13 C14 C19 179.6(2) . .
C8 C13 C14 C19 -12.8(3) . .
C13 C14 C15 C16 0.9(3) . .
C19 C14 C15 C16 178.1(2) . .
C14 C15 C16 C17 1.9(3) . .
C14 C15 C16 C20 -175.9(2) . .
C15 C16 C17 C18 -2.4(3) . .
C20 C16 C17 C18 175.4(2) . .
C16 C17 C18 C13 0.2(3) . .
C16 C17 C18 C21 -175.5(2) . .
C14 C13 C18 C17 2.6(3) . .
C8 C13 C18 C17 -164.73(19) . .
C14 C13 C18 C21 178.3(2) . .
C8 C13 C18 C21 10.9(3) . .
C11 C12 C22 C27 82.3(3) . .
C7 C12 C22 C27 -98.3(3) . .
C11 C12 C22 C23 -94.7(3) . .
C7 C12 C22 C23 84.7(3) . .
C27 C22 C23 C24 -0.3(3) . .
C12 C22 C23 C24 176.7(2) . .
C27 C22 C23 C29 -179.8(2) . .
C12 C22 C23 C29 -2.8(3) . .
C22 C23 C24 C25 0.1(4) . .
C29 C23 C24 C25 179.6(2) . .
C23 C24 C25 C26 -0.2(4) . .
C23 C24 C25 C30 -179.5(3) . .
C24 C25 C26 C27 0.6(4) . .
C30 C25 C26 C27 179.9(3) . .
C25 C26 C27 C22 -0.8(4) . .
C25 C26 C27 C28 179.1(3) . .
C23 C22 C27 C26 0.6(3) . .
C12 C22 C27 C26 -176.4(2) . .
C23 C22 C27 C28 -179.2(2) . .
C12 C22 C27 C28 3.8(3) . .
C38 C32 C33 C34 -0.8(16) . .
C32 C33 C34 C31 1.1(17) . 2_565
C38 C33 C34 C31 0.6(9) . 2_565
C35 C35 C36 C39 -178(2) 2_655 .
C39 C35 C36 C37 -4.5(15) . .
C35 C35 C36 C37 177.5(12) 2_655 .
C35 C36 C37 C39 4.1(14) . .
C34 C31 C38 C32 179.8(9) 2_565 .
C38 C31 C38 C32 176.0(17) 2_565 .
C34 C31 C38 C38 3.9(16) 2_565 2_565
C34 C31 C38 C31 3.9(16) 2_565 2_565
C38 C31 C38 C31 0.002(1) 2_565 2_565
C34 C31 C38 C33 176.5(14) 2_565 .
C38 C31 C38 C33 173(3) 2_565 .
C33 C32 C38 C31 -177.0(11) . .
C33 C32 C38 C38 -1.9(15) . 2_565
C33 C32 C38 C31 0.1(9) . 2_565
C32 C33 C38 C31 6(2) . .
C34 C33 C38 C31 -175(2) . .
C34 C33 C38 C32 179.4(12) . .
C32 C33 C38 C38 178.5(12) . 2_565
C34 C33 C38 C38 -2.1(9) . 2_565
C32 C33 C38 C31 -179.8(10) . 2_565
C34 C33 C38 C31 -0.4(6) . 2_565
C37 C36 C39 C35 176.0(14) . .
C35 C36 C39 C37 -176.0(14) . .
C35 C35 C39 C36 42(45) 2_655 .
C35 C35 C39 C37 48(46) 2_655 .
C36 C35 C39 C37 5.3(18) . .
C36 C37 C39 C35 -5.5(19) . .
